data_8100716
loop_
_publ_author_name
'Andrade, L. C. R.'
'Costa, M.M.R.'
'Paix\~ao, J.A.'
'Agostinho Moreira, J.'
'Santos, M.L.'
'Chaves, M.R.'
'Almeida, A.'

_publ_section_title
;
Crystal structure of diglycine hydroxylammonium chloride, (C~2~H~5~NO~2~)
~2~[NH~3~(OH)]Cl
;
_journal_issue 3
_journal_name_full 'Zeitschrift f\"ur Kristallographie - New Crystal Structures'
_journal_page_first 433
_journal_page_last 434
_journal_volume 217
_journal_year 2002
_chemical_formula_moiety 'N H3 OH 1+, Cl 1-,2(C2 H5 N1 O2)'
_chemical_formula_structural '(C2 H5 N1 O2)2 [NH3 (OH)]Cl'
_chemical_formula_sum 'C4 H14 Cl N3 O5'
_chemical_formula_weight 219.63
_chemical_name_common 'diglycine hydroxylammonium chloride'
_space_group_IT_number 14
_symmetry_cell_setting monoclinic
_symmetry_space_group_name_Hall '-P 2yn'
_symmetry_space_group_name_H-M 'P 1 21/n 1'
_cell_angle_alpha 90.00
_cell_angle_beta 99.290(10)
_cell_angle_gamma 90.00
_cell_formula_units_Z 4
_cell_length_a 5.3043(7)
_cell_length_b 23.320(2)
_cell_length_c 7.4900(10)
_cell_measurement_temperature 293(2)
_cell_volume 914.34(19)
_diffrn_ambient_temperature 293(2)
_exptl_crystal_density_diffrn 1.595
_cod_original_sg_symbol_H-M 'P 21/n'
_cod_database_code 8100716

loop_
_symmetry_equiv_pos_as_xyz
'x, y, z'
'-x+1/2, y+1/2, -z+1/2'
'-x, -y, -z'
'x-1/2, -y-1/2, z-1/2'

loop_
_atom_site_label
_atom_site_type_symbol
_atom_site_fract_x
_atom_site_fract_y
_atom_site_fract_z
_atom_site_U_iso_or_equiv
_atom_site_adp_type
_atom_site_occupancy
_atom_site_symmetry_multiplicity
_atom_site_Wyckoff_symbol
_atom_site_calc_flag
_atom_site_refinement_flags
_atom_site_disorder_assembly
_atom_site_disorder_group
O1 O 0.5297(2) 0.17712(5) 0.21063(15) 0.0281(3) Uani 1 4 e d . . .
O2 O 0.5685(3) 0.16319(6) 0.50723(16) 0.0348(3) Uani 1 4 e d . . .
C1 C 0.6400(3) 0.18387(7) 0.3715(2) 0.0225(3) Uani 1 4 e d . . .
C2 C 0.8822(3) 0.21940(7) 0.4035(2) 0.0237(3) Uani 1 4 e d . . .
H2A H 0.872(4) 0.2465(9) 0.496(3) 0.029(5) Uiso 1 4 e d . . .
H2B H 1.026(4) 0.1952(8) 0.443(3) 0.023(5) Uiso 1 4 e d . . .
N1 N 0.9315(3) 0.25046(6) 0.24086(19) 0.0240(3) Uani 1 4 e d . . .
H1A H 0.914(4) 0.2295(10) 0.150(3) 0.036(6) Uiso 1 4 e d . . .
H1B H 1.093(4) 0.2643(9) 0.258(3) 0.031(5) Uiso 1 4 e d . . .
H1C H 0.832(4) 0.2819(10) 0.222(3) 0.032(5) Uiso 1 4 e d . . .
O1' O 0.9014(2) 0.19070(5) 0.89434(16) 0.0264(3) Uani 1 4 e d . . .
O2' O 1.1685(2) 0.14518(5) 0.74063(17) 0.0289(3) Uani 1 4 e d . . .
C1' C 0.9805(3) 0.14721(7) 0.8235(2) 0.0214(3) Uani 1 4 e d . . .
C2' C 0.8451(3) 0.09041(7) 0.8383(2) 0.0258(3) Uani 1 4 e d . . .
H2A' H 0.786(4) 0.0782(10) 0.725(3) 0.036(6) Uiso 1 4 e d . . .
H2B' H 0.955(4) 0.0643(10) 0.900(3) 0.035(5) Uiso 1 4 e d . . .
N1' N 0.6299(3) 0.09663(7) 0.9392(2) 0.0270(3) Uani 1 4 e d . . .
H1A' H 0.653(5) 0.1246(12) 1.011(4) 0.051(7) Uiso 1 4 e d . . .
H1B' H 0.621(5) 0.0666(13) 0.995(4) 0.061(8) Uiso 1 4 e d . . .
H1C' H 0.488(6) 0.1036(11) 0.868(4) 0.052(7) Uiso 1 4 e d . . .
N3 N 0.2004(3) 0.07692(7) 0.3864(2) 0.0298(3) Uani 1 4 e d . . .
H1 H 0.063(4) 0.0552(10) 0.394(3) 0.033(5) Uiso 1 4 e d . . .
H2 H 0.222(4) 0.0982(11) 0.483(3) 0.039(6) Uiso 1 4 e d . . .
H3 H 0.343(5) 0.0554(10) 0.376(3) 0.043(6) Uiso 1 4 e d . . .
O3 O 0.1448(3) 0.11096(6) 0.22974(18) 0.0362(3) Uani 1 4 e d . . .
H31 H 0.285(6) 0.1331(13) 0.225(4) 0.077(10) Uiso 1 4 e d . . .
Cl Cl 0.67813(8) 0.010093(18) 0.28560(6) 0.03204(14) Uani 1 4 e d . . .

loop_
_atom_site_aniso_label
_atom_site_aniso_U_11
_atom_site_aniso_U_22
_atom_site_aniso_U_33
_atom_site_aniso_U_23
_atom_site_aniso_U_13
_atom_site_aniso_U_12
O1 0.0295(6) 0.0337(7) 0.0204(6) -0.0003(4) 0.0022(5) -0.0082(5)
O2 0.0421(7) 0.0422(8) 0.0219(6) -0.0004(5) 0.0104(5) -0.0134(6)
C1 0.0272(8) 0.0196(8) 0.0215(8) -0.0024(5) 0.0062(6) 0.0002(6)
C2 0.0250(8) 0.0262(8) 0.0196(7) -0.0007(6) 0.0022(6) -0.0017(6)
N1 0.0240(7) 0.0248(7) 0.0233(7) -0.0007(5) 0.0045(5) -0.0033(6)
O1' 0.0286(6) 0.0247(6) 0.0260(6) -0.0033(4) 0.0051(4) -0.0005(4)
O2' 0.0233(6) 0.0320(7) 0.0336(6) 0.0028(5) 0.0109(5) 0.0004(4)
C1' 0.0195(7) 0.0242(8) 0.0192(7) 0.0029(5) -0.0004(5) 0.0009(5)
C2' 0.0246(8) 0.0255(8) 0.0282(8) -0.0005(6) 0.0070(6) -0.0002(6)
N1' 0.0242(7) 0.0274(8) 0.0303(7) -0.0001(6) 0.0078(6) -0.0037(6)
N3 0.0291(8) 0.0293(8) 0.0299(8) 0.0026(6) 0.0013(6) -0.0038(6)
O3 0.0302(6) 0.0420(8) 0.0335(7) 0.0117(5) -0.0039(5) -0.0089(5)
Cl 0.0279(2) 0.0302(2) 0.0381(3) 0.00260(17) 0.00556(16) -0.00260(16)

loop_
_geom_bond_atom_site_label_1
_geom_bond_atom_site_label_2
_geom_bond_distance
_geom_bond_site_symmetry_2
_geom_bond_publ_flag
O1 C1 1.2618(19) . ?
O2 C1 1.238(2) . ?
C1 C2 1.515(2) . ?
C2 N1 1.476(2) . ?
C2 H2A 0.95(2) . ?
C2 H2B 0.96(2) . ?
N1 H1A 0.83(2) . ?
N1 H1B 0.91(2) . ?
N1 H1C 0.90(2) . ?
O1' C1' 1.2481(19) . ?
O2' C1' 1.2576(19) . ?
C1' C2' 1.519(2) . ?
C2' N1' 1.474(2) . ?
C2' H2A' 0.90(2) . ?
C2' H2B' 0.92(2) . ?
N1' H1A' 0.84(3) . ?
N1' H1B' 0.82(3) . ?
N1' H1C' 0.86(3) . ?
N3 O3 1.4081(19) . ?
N3 H1 0.90(2) . ?
N3 H2 0.87(2) . ?
N3 H3 0.92(3) . ?
O3 H31 0.91(3) . ?

loop_
_cod_related_entry_id
_cod_related_entry_database
_cod_related_entry_code
1 ChemSpider 21122364
